data_7219416
loop_
_publ_author_name
'Zhang, Guoqi'
'Chen, Wenbo'
'Golen, James A.'
'Rheingold, Arnold L.'
'Jia, Yi-Xia'
'Brathwaite, Nyeisha'
'Lo, Wenfeng'

_publ_section_title
;
 Diverse zinc(II) coordination assembles built on divergent
 4,2':6',4''-terpyridine derivatives: syntheses, structures and catalytic
 properties
;
_journal_name_full 'RSC Adv.'
_journal_paper_doi 10.1039/C4RA16441E
_journal_year 2015
_chemical_formula_sum 'C14.75 H16 N2 O4.75 Zn'
_chemical_formula_weight 362.67
_chemical_name_systematic
; 
 ? 
;
_space_group_IT_number 15
_symmetry_cell_setting monoclinic
_symmetry_space_group_name_Hall '-C 2yc'
_symmetry_space_group_name_H-M 'C 1 2/c 1'
_atom_sites_solution_hydrogens geom
_atom_sites_solution_primary direct
_atom_sites_solution_secondary difmap
_audit_creation_method SHELXL-97
_audit_update_record
;
2014-08-01 deposited with the CCDC.
2015-01-26 downloaded from the CCDC.
;
_cell_angle_alpha 90.00
_cell_angle_beta 107.153(2)
_cell_angle_gamma 90.00
_cell_formula_units_Z 8
_cell_length_a 26.0536(19)
_cell_length_b 14.9913(11)
_cell_length_c 8.1639(6)
_cell_measurement_reflns_used 5519
_cell_measurement_temperature 100(2)
_cell_measurement_theta_max 26.93
_cell_measurement_theta_min 2.72
_cell_volume 3046.8(4)
_computing_cell_refinement 'Bruker SAINT'
_computing_data_collection 'Bruker APEX2'
_computing_data_reduction 'Bruker SAINT'
_computing_molecular_graphics 'Bruker SHELXTL'
_computing_publication_material 'Bruker SHELXTL'
_computing_structure_refinement 'SHELXL-97 (Sheldrick, 2008)'
_computing_structure_solution 'SHELXS-97 (Sheldrick, 2008)'
_diffrn_ambient_temperature 100(2)
_diffrn_measured_fraction_theta_full 0.999
_diffrn_measured_fraction_theta_max 0.956
_diffrn_measurement_device_type 'Bruker APEX-I CCD'
_diffrn_measurement_method '\f and \w scans'
_diffrn_radiation_monochromator graphite
_diffrn_radiation_source 'fine-focus sealed tube'
_diffrn_radiation_type MoK\a
_diffrn_radiation_wavelength 0.71073
_diffrn_reflns_av_R_equivalents 0.0000
_diffrn_reflns_av_sigmaI/netI 0.0529
_diffrn_reflns_limit_h_max 31
_diffrn_reflns_limit_h_min -32
_diffrn_reflns_limit_k_max 18
_diffrn_reflns_limit_k_min 0
_diffrn_reflns_limit_l_max 10
_diffrn_reflns_limit_l_min 0
_diffrn_reflns_number 3214
_diffrn_reflns_theta_full 25.00
_diffrn_reflns_theta_max 27.08
_diffrn_reflns_theta_min 2.72
_exptl_absorpt_coefficient_mu 1.637
_exptl_absorpt_correction_T_max 0.8534
_exptl_absorpt_correction_T_min 0.6395
_exptl_absorpt_correction_type multi-scan
_exptl_absorpt_process_details sadabs
_exptl_crystal_colour colourless
_exptl_crystal_density_diffrn 1.581
_exptl_crystal_density_method 'not measured'
_exptl_crystal_description BLOCK
_exptl_crystal_F_000 1492
_exptl_crystal_size_max 0.30
_exptl_crystal_size_mid 0.15
_exptl_crystal_size_min 0.10
_refine_diff_density_max 0.765
_refine_diff_density_min -0.531
_refine_diff_density_rms 0.095
_refine_ls_extinction_method none
_refine_ls_goodness_of_fit_ref 1.070
_refine_ls_hydrogen_treatment constr
_refine_ls_matrix_type full
_refine_ls_number_parameters 194
_refine_ls_number_reflns 3214
_refine_ls_number_restraints 6
_refine_ls_restrained_S_all 1.089
_refine_ls_R_factor_all 0.0698
_refine_ls_R_factor_gt 0.0464
_refine_ls_shift/su_max 0.016
_refine_ls_shift/su_mean 0.000
_refine_ls_structure_factor_coef Fsqd
_refine_ls_weighting_details 'calc w=1/[\s^2^(Fo^2^)+(0.0612P)^2^+2.6939P] where P=(Fo^2^+2Fc^2^)/3'
_refine_ls_weighting_scheme calc
_refine_ls_wR_factor_gt 0.1117
_refine_ls_wR_factor_ref 0.1204
_reflns_number_gt 2404
_reflns_number_total 3214
_reflns_threshold_expression >2sigma(I)
_cod_data_source_file c4ra16441e2.cif
_cod_data_source_block gzhang39
_cod_depositor_comments
;
The following automatic conversions were performed:

'_symmetry_cell_setting' value 'Monoclinic' changed to 'monoclinic'
according to
/usr/data/users/saulius/crontab/automatic-downloads/rss-feeds/RSC/lib/dictionaries/cif_core.dic
dictionary named 'cif_core.dic' version 2.4.2 from 2011-04-26.

Automatic conversion script
Id: cif_fix_values 3008 2015-01-20 13:52:24Z robertas 
;
_cod_original_sg_symbol_H-M C2/c
_cod_database_code 7219416

loop_
_symmetry_equiv_pos_as_xyz
'x, y, z'
'-x, y, -z+1/2'
'x+1/2, y+1/2, z'
'-x+1/2, y+1/2, -z+1/2'
'-x, -y, -z'
'x, -y, z-1/2'
'-x+1/2, -y+1/2, -z'
'x+1/2, -y+1/2, z-1/2'

loop_
_atom_site_label
_atom_site_type_symbol
_atom_site_fract_x
_atom_site_fract_y
_atom_site_fract_z
_atom_site_U_iso_or_equiv
_atom_site_adp_type
_atom_site_occupancy
_atom_site_symmetry_multiplicity
_atom_site_calc_flag
_atom_site_refinement_flags
Zn1 Zn 0.290658(16) 0.69275(3) 0.11053(5) 0.02367(16) Uani 1 1 d .
O1 O 0.31358(12) 0.81203(17) 0.2289(4) 0.0391(7) Uani 1 1 d .
O2 O 0.24869(10) 0.89815(17) 0.0660(3) 0.0320(6) Uani 1 1 d .
O3 O 0.23046(11) 0.68666(18) 0.2236(3) 0.0359(7) Uani 1 1 d .
O4 O 0.16635(10) 0.77024(18) 0.0547(3) 0.0313(6) Uani 1 1 d .
N1 N 0.34520(11) 0.61288(19) 0.2782(4) 0.0222(7) Uani 1 1 d .
N2 N 0.5000 0.4959(3) 0.7500 0.0187(8) Uani 1 2 d S
N3 N 0.5000 0.0236(4) 0.7500 0.093(2) Uani 1 2 d SU
C1 C 0.38688(14) 0.6488(2) 0.3975(5) 0.0250(8) Uani 1 1 d .
H1A H 0.3905 0.7119 0.4014 0.030 Uiso 1 1 calc R
C2 C 0.42441(13) 0.5989(2) 0.5138(4) 0.0227(8) Uani 1 1 d .
H2A H 0.4531 0.6274 0.5969 0.027 Uiso 1 1 calc R
C3 C 0.42035(12) 0.5059(2) 0.5099(4) 0.0157(7) Uani 1 1 d .
C4 C 0.37621(13) 0.4688(2) 0.3881(4) 0.0196(7) Uani 1 1 d .
H4A H 0.3710 0.4060 0.3827 0.024 Uiso 1 1 calc R
C5 C 0.34003(13) 0.5242(2) 0.2753(4) 0.0225(8) Uani 1 1 d .
H5A H 0.3103 0.4981 0.1924 0.027 Uiso 1 1 calc R
C6 C 0.46121(12) 0.4510(2) 0.6347(4) 0.0168(7) Uani 1 1 d .
C7 C 0.46004(13) 0.3583(2) 0.6310(4) 0.0210(8) Uani 1 1 d .
H7A H 0.4323 0.3278 0.5480 0.025 Uiso 1 1 calc R
C8 C 0.5000 0.3104(3) 0.7500 0.0267(11) Uani 1 2 d S
C9 C 0.5000 0.2120(4) 0.7500 0.0365(14) Uani 1 2 d S
C10 C 0.54776(18) 0.1626(3) 0.8041(7) 0.0534(13) Uani 1 1 d .
H10A H 0.5815 0.1921 0.8421 0.064 Uiso 1 1 calc R
C11 C 0.5453(2) 0.0703(3) 0.8016(10) 0.086(2) Uani 1 1 d .
H11A H 0.5781 0.0383 0.8394 0.103 Uiso 1 1 calc R
C12 C 0.28954(15) 0.8859(3) 0.1916(5) 0.0270(8) Uani 1 1 d .
C13 C 0.31090(17) 0.9632(3) 0.3080(6) 0.0414(10) Uani 1 1 d .
H13A H 0.2980 1.0191 0.2474 0.062 Uiso 1 1 calc R
H13B H 0.3503 0.9621 0.3430 0.062 Uiso 1 1 calc R
H13C H 0.2984 0.9590 0.4097 0.062 Uiso 1 1 calc R
C14 C 0.18504(15) 0.7225(3) 0.1834(5) 0.0277(8) Uani 1 1 d .
C15 C 0.1496(2) 0.7058(3) 0.2969(7) 0.0571(15) Uani 1 1 d .
H15A H 0.1233 0.7541 0.2820 0.086 Uiso 1 1 calc R
H15B H 0.1717 0.7035 0.4169 0.086 Uiso 1 1 calc R
H15C H 0.1307 0.6489 0.2654 0.086 Uiso 1 1 calc R

loop_
_atom_site_aniso_label
_atom_site_aniso_U_11
_atom_site_aniso_U_22
_atom_site_aniso_U_33
_atom_site_aniso_U_23
_atom_site_aniso_U_13
_atom_site_aniso_U_12
Zn1 0.0233(3) 0.0267(3) 0.0221(2) 0.00827(17) 0.00851(17) 0.00844(17)
O1 0.0451(18) 0.0297(16) 0.0339(16) 0.0002(12) -0.0015(13) 0.0084(13)
O2 0.0265(14) 0.0324(16) 0.0334(15) 0.0027(12) 0.0030(12) 0.0052(11)
O3 0.0351(16) 0.0447(17) 0.0348(16) 0.0187(13) 0.0211(13) 0.0208(13)
O4 0.0330(15) 0.0332(14) 0.0325(15) 0.0164(12) 0.0168(12) 0.0099(12)
N1 0.0195(15) 0.0262(17) 0.0227(16) 0.0059(12) 0.0091(13) 0.0065(12)
N2 0.015(2) 0.026(2) 0.015(2) 0.000 0.0054(16) 0.000
N3 0.058(4) 0.035(3) 0.180(7) 0.000 0.026(4) 0.000
C1 0.027(2) 0.023(2) 0.026(2) -0.0008(15) 0.0107(16) -0.0002(16)
C2 0.0185(18) 0.024(2) 0.0258(19) 0.0007(15) 0.0066(15) -0.0038(14)
C3 0.0147(16) 0.0212(18) 0.0125(15) 0.0026(13) 0.0059(13) 0.0020(13)
C4 0.0184(17) 0.0204(18) 0.0199(17) 0.0003(14) 0.0054(14) -0.0008(14)
C5 0.0187(18) 0.030(2) 0.0188(18) 0.0025(15) 0.0055(14) 0.0037(15)
C6 0.0134(16) 0.0226(18) 0.0149(16) -0.0036(13) 0.0051(13) -0.0022(13)
C7 0.0132(17) 0.026(2) 0.0216(18) -0.0037(15) 0.0017(14) 0.0001(14)
C8 0.019(3) 0.031(3) 0.030(3) 0.000 0.007(2) 0.000
C9 0.021(3) 0.022(3) 0.064(4) 0.000 0.009(3) 0.000
C10 0.029(2) 0.033(3) 0.094(4) 0.008(3) 0.012(3) 0.001(2)
C11 0.045(3) 0.028(3) 0.180(7) 0.017(4) 0.028(4) 0.010(2)
C12 0.027(2) 0.031(2) 0.025(2) 0.0038(16) 0.0116(17) 0.0040(16)
C13 0.043(3) 0.036(2) 0.042(2) -0.0063(19) 0.006(2) 0.002(2)
C14 0.033(2) 0.0255(19) 0.032(2) 0.0063(16) 0.0195(18) 0.0077(17)
C15 0.065(3) 0.062(3) 0.066(3) 0.031(3) 0.053(3) 0.032(3)

loop_
_atom_type_symbol
_atom_type_description
_atom_type_scat_dispersion_real
_atom_type_scat_dispersion_imag
_atom_type_scat_source
C C 0.0033 0.0016 'International Tables Vol C Tables 4.2.6.8 and 6.1.1.4'
H H 0.0000 0.0000 'International Tables Vol C Tables 4.2.6.8 and 6.1.1.4'
N N 0.0061 0.0033 'International Tables Vol C Tables 4.2.6.8 and 6.1.1.4'
O O 0.0106 0.0060 'International Tables Vol C Tables 4.2.6.8 and 6.1.1.4'
Zn Zn 0.2839 1.4301 'International Tables Vol C Tables 4.2.6.8 and 6.1.1.4'

loop_
_geom_angle_atom_site_label_1
_geom_angle_atom_site_label_2
_geom_angle_atom_site_label_3
_geom_angle
_geom_angle_site_symmetry_1
_geom_angle_site_symmetry_3
O2 Zn1 O1 160.59(11) 7_565 .
O2 Zn1 O3 89.81(11) 7_565 .
O1 Zn1 O3 88.94(12) . .
O2 Zn1 N1 100.85(11) 7_565 .
O1 Zn1 N1 98.50(11) . .
O3 Zn1 N1 98.37(10) . .
O2 Zn1 O4 88.52(11) 7_565 7_565
O1 Zn1 O4 86.25(12) . 7_565
O3 Zn1 O4 160.52(10) . 7_565
N1 Zn1 O4 101.00(10) . 7_565
O2 Zn1 Zn1 80.35(7) 7_565 7_565
O1 Zn1 Zn1 80.45(8) . 7_565
O3 Zn1 Zn1 77.92(7) . 7_565
N1 Zn1 Zn1 176.14(8) . 7_565
O4 Zn1 Zn1 82.67(7) 7_565 7_565
C12 O1 Zn1 126.8(3) . .
C12 O2 Zn1 127.7(2) . 7_565
C14 O3 Zn1 130.9(2) . .
C14 O4 Zn1 123.5(2) . 7_565
C5 N1 C1 118.0(3) . .
C5 N1 Zn1 121.6(2) . .
C1 N1 Zn1 120.4(2) . .
C6 N2 C6 119.8(4) . 2_656
C11 N3 C11 116.3(6) . 2_656
N1 C1 C2 123.1(3) . .
N1 C1 H1A 118.5 . .
C2 C1 H1A 118.5 . .
C1 C2 C3 119.7(3) . .
C1 C2 H2A 120.1 . .
C3 C2 H2A 120.1 . .
C4 C3 C2 117.1(3) . .
C4 C3 C6 122.8(3) . .
C2 C3 C6 120.2(3) . .
C5 C4 C3 119.4(3) . .
C5 C4 H4A 120.3 . .
C3 C4 H4A 120.3 . .
N1 C5 C4 122.7(3) . .
N1 C5 H5A 118.6 . .
C4 C5 H5A 118.6 . .
N2 C6 C7 121.6(3) . .
N2 C6 C3 116.2(3) . .
C7 C6 C3 122.1(3) . .
C6 C7 C8 119.5(3) . .
C6 C7 H7A 120.3 . .
C8 C7 H7A 120.3 . .
C7 C8 C7 118.1(5) 2_656 .
C7 C8 C9 120.9(2) 2_656 .
C7 C8 C9 120.9(2) . .
C10 C9 C10 116.2(5) . 2_656
C10 C9 C8 121.9(3) . .
C10 C9 C8 121.9(3) 2_656 .
C11 C10 C9 119.3(4) . .
C11 C10 H10A 120.4 . .
C9 C10 H10A 120.4 . .
N3 C11 C10 124.4(5) . .
N3 C11 H11A 117.8 . .
C10 C11 H11A 117.8 . .
O2 C12 O1 124.5(4) . .
O2 C12 C13 118.1(3) . .
O1 C12 C13 117.4(3) . .
C12 C13 H13A 109.5 . .
C12 C13 H13B 109.5 . .
H13A C13 H13B 109.5 . .
C12 C13 H13C 109.5 . .
H13A C13 H13C 109.5 . .
H13B C13 H13C 109.5 . .
O4 C14 O3 124.9(3) . .
O4 C14 C15 117.1(3) . .
O3 C14 C15 118.0(3) . .
C14 C15 H15A 109.5 . .
C14 C15 H15B 109.5 . .
H15A C15 H15B 109.5 . .
C14 C15 H15C 109.5 . .
H15A C15 H15C 109.5 . .
H15B C15 H15C 109.5 . .

loop_
_geom_bond_atom_site_label_1
_geom_bond_atom_site_label_2
_geom_bond_distance
_geom_bond_site_symmetry_2
Zn1 O2 2.028(3) 7_565
Zn1 O1 2.037(3) .
Zn1 O3 2.043(3) .
Zn1 N1 2.045(3) .
Zn1 O4 2.067(2) 7_565
Zn1 Zn1 2.9046(8) 7_565
O1 C12 1.264(4) .
O2 C12 1.254(4) .
O2 Zn1 2.028(3) 7_565
O3 C14 1.252(4) .
O4 C14 1.246(4) .
O4 Zn1 2.067(2) 7_565
N1 C5 1.336(5) .
N1 C1 1.339(4) .
N2 C6 1.341(4) .
N2 C6 1.341(4) 2_656
N3 C11 1.329(6) .
N3 C11 1.329(6) 2_656
C1 C2 1.367(5) .
C1 H1A 0.9500 .
C2 C3 1.399(5) .
C2 H2A 0.9500 .
C3 C4 1.395(4) .
C3 C6 1.486(4) .
C4 C5 1.384(5) .
C4 H4A 0.9500 .
C5 H5A 0.9500 .
C6 C7 1.390(4) .
C7 C8 1.395(4) .
C7 H7A 0.9500 .
C8 C7 1.395(4) 2_656
C8 C9 1.475(7) .
C9 C10 1.403(5) .
C9 C10 1.403(5) 2_656
C10 C11 1.385(6) .
C10 H10A 0.9500 .
C11 H11A 0.9500 .
C12 C13 1.498(5) .
C13 H13A 0.9800 .
C13 H13B 0.9800 .
C13 H13C 0.9800 .
C14 C15 1.510(5) .
C15 H15A 0.9800 .
C15 H15B 0.9800 .
C15 H15C 0.9800 .

loop_
_geom_torsion_atom_site_label_1
_geom_torsion_atom_site_label_2
_geom_torsion_atom_site_label_3
_geom_torsion_atom_site_label_4
_geom_torsion
_geom_torsion_site_symmetry_1
_geom_torsion_site_symmetry_4
O2 Zn1 O1 C12 13.3(6) 7_565 .
O3 Zn1 O1 C12 -73.1(3) . .
N1 Zn1 O1 C12 -171.4(3) . .
O4 Zn1 O1 C12 88.0(3) 7_565 .
Zn1 Zn1 O1 C12 4.8(3) 7_565 .
O2 Zn1 O3 C14 -79.6(4) 7_565 .
O1 Zn1 O3 C14 81.0(4) . .
N1 Zn1 O3 C14 179.5(4) . .
O4 Zn1 O3 C14 5.4(6) 7_565 .
Zn1 Zn1 O3 C14 0.6(3) 7_565 .
O2 Zn1 N1 C5 -15.1(3) 7_565 .
O1 Zn1 N1 C5 166.5(3) . .
O3 Zn1 N1 C5 76.3(3) . .
O4 Zn1 N1 C5 -105.7(3) 7_565 .
Zn1 Zn1 N1 C5 92.5(13) 7_565 .
O2 Zn1 N1 C1 166.3(2) 7_565 .
O1 Zn1 N1 C1 -12.1(3) . .
O3 Zn1 N1 C1 -102.3(3) . .
O4 Zn1 N1 C1 75.7(3) 7_565 .
Zn1 Zn1 N1 C1 -86.1(14) 7_565 .
C5 N1 C1 C2 0.9(5) . .
Zn1 N1 C1 C2 179.5(3) . .
N1 C1 C2 C3 0.7(5) . .
C1 C2 C3 C4 -2.1(5) . .
C1 C2 C3 C6 179.4(3) . .
C2 C3 C4 C5 2.0(5) . .
C6 C3 C4 C5 -179.6(3) . .
C1 N1 C5 C4 -1.0(5) . .
Zn1 N1 C5 C4 -179.6(2) . .
C3 C4 C5 N1 -0.5(5) . .
C6 N2 C6 C7 -0.1(2) 2_656 .
C6 N2 C6 C3 -179.0(3) 2_656 .
C4 C3 C6 N2 -176.7(3) . .
C2 C3 C6 N2 1.7(4) . .
C4 C3 C6 C7 4.3(5) . .
C2 C3 C6 C7 -177.2(3) . .
N2 C6 C7 C8 0.2(4) . .
C3 C6 C7 C8 179.0(2) . .
C6 C7 C8 C7 -0.1(2) . 2_656
C6 C7 C8 C9 179.9(2) . .
C7 C8 C9 C10 -30.1(3) 2_656 .
C7 C8 C9 C10 149.9(3) . .
C7 C8 C9 C10 149.8(3) 2_656 2_656
C7 C8 C9 C10 -30.2(3) . 2_656
C10 C9 C10 C11 -0.1(5) 2_656 .
C8 C9 C10 C11 179.9(5) . .
C11 N3 C11 C10 -0.2(5) 2_656 .
C9 C10 C11 N3 0.3(10) . .
Zn1 O2 C12 O1 0.1(5) 7_565 .
Zn1 O2 C12 C13 -178.5(3) 7_565 .
Zn1 O1 C12 O2 -4.7(5) . .
Zn1 O1 C12 C13 173.9(3) . .
Zn1 O4 C14 O3 -4.5(6) 7_565 .
Zn1 O4 C14 C15 176.6(3) 7_565 .
Zn1 O3 C14 O4 2.1(6) . .
Zn1 O3 C14 C15 -179.0(3) . .
